data_7017528
loop_
_publ_author_name
'Wu, Jing-Yun'
'Zhong, Ming-Shiou'
'Chiang, Ming-Hsi'
'Tsai, Meng-Rong'
'Lai, Long-Li'

_publ_section_title
;
 Synthesis, characterization and structural transformation of a discrete
 tetragonal metalloprism.
;
_journal_issue 1
_journal_name_full 'Dalton transactions (Cambridge, England : 2003)'
_journal_page_first 156
_journal_page_last 164
_journal_paper_doi 10.1039/c1dt10949a
_journal_volume 41
_journal_year 2012
_chemical_formula_sum 'C48 H56 Cu2 N20 O24'
_chemical_formula_weight 1424.21
_chemical_name_systematic
;
?
;
_space_group_IT_number 15
_symmetry_cell_setting monoclinic
_symmetry_space_group_name_Hall '-C 2yc'
_symmetry_space_group_name_H-M 'C 1 2/c 1'
_atom_sites_solution_hydrogens geom
_atom_sites_solution_primary direct
_atom_sites_solution_secondary difmap
_audit_creation_method SHELXL-97
_cell_angle_alpha 90.00
_cell_angle_beta 114.808(2)
_cell_angle_gamma 90.00
_cell_formula_units_Z 4
_cell_length_a 21.1789(13)
_cell_length_b 12.8654(9)
_cell_length_c 23.3516(16)
_cell_measurement_reflns_used 4228
_cell_measurement_temperature 150(2)
_cell_measurement_theta_max 24.97
_cell_measurement_theta_min 2.37
_cell_volume 5775.6(7)
_computing_cell_refinement 'Bruker SAINT'
_computing_data_collection 'Bruker SMART'
_computing_data_reduction 'Bruker SAINT'
_computing_structure_refinement 'SHELXL-97 (Sheldrick, 1997)'
_computing_structure_solution 'SIR92 (Giacovazzo et al, 1993)'
_diffrn_ambient_temperature 150(2)
_diffrn_measured_fraction_theta_full 0.980
_diffrn_measured_fraction_theta_max 0.980
_diffrn_measurement_device_type 'CCD area detector'
_diffrn_measurement_method 'phi and omega scans'
_diffrn_radiation_monochromator graphite
_diffrn_radiation_source 'fine-focus sealed tube'
_diffrn_radiation_type MoK\a
_diffrn_radiation_wavelength 0.71073
_diffrn_reflns_av_R_equivalents 0.0515
_diffrn_reflns_av_sigmaI/netI 0.0644
_diffrn_reflns_limit_h_max 25
_diffrn_reflns_limit_h_min -20
_diffrn_reflns_limit_k_max 15
_diffrn_reflns_limit_k_min -15
_diffrn_reflns_limit_l_max 27
_diffrn_reflns_limit_l_min -27
_diffrn_reflns_number 18090
_diffrn_reflns_theta_full 25.08
_diffrn_reflns_theta_max 25.08
_diffrn_reflns_theta_min 1.90
_exptl_absorpt_coefficient_mu 0.839
_exptl_absorpt_correction_T_max 0.7452
_exptl_absorpt_correction_T_min 0.6675
_exptl_absorpt_correction_type multi-scan
_exptl_absorpt_process_details 'Bruker SADABS, 1996'
_exptl_crystal_colour blue
_exptl_crystal_density_diffrn 1.638
_exptl_crystal_density_method 'not measured'
_exptl_crystal_description prism
_exptl_crystal_F_000 2936
_exptl_crystal_size_max 0.12
_exptl_crystal_size_mid 0.10
_exptl_crystal_size_min 0.10
_refine_diff_density_max 0.405
_refine_diff_density_min -0.422
_refine_diff_density_rms 0.069
_refine_ls_extinction_method none
_refine_ls_goodness_of_fit_ref 1.036
_refine_ls_hydrogen_treatment constr
_refine_ls_matrix_type full
_refine_ls_number_parameters 456
_refine_ls_number_reflns 5036
_refine_ls_number_restraints 1
_refine_ls_restrained_S_all 1.036
_refine_ls_R_factor_all 0.0803
_refine_ls_R_factor_gt 0.0423
_refine_ls_shift/su_max 0.001
_refine_ls_shift/su_mean 0.000
_refine_ls_structure_factor_coef Fsqd
_refine_ls_weighting_details 'calc w=1/[\s^2^(Fo^2^)+(0.0279P)^2^+11.4180P] where P=(Fo^2^+2Fc^2^)/3'
_refine_ls_weighting_scheme calc
_refine_ls_wR_factor_gt 0.0826
_refine_ls_wR_factor_ref 0.0953
_reflns_number_gt 3422
_reflns_number_total 5036
_reflns_threshold_expression >2sigma(I)
_cod_data_source_file c1dt10949a.txt
_cod_data_source_block cpd1
_cod_depositor_comments
;
The following automatic conversions were performed:

'_symmetry_cell_setting' value 'Monoclinic' changed to 'monoclinic'
according to /home/saulius/struct/CIF-dictionaries/cif_core.dic
dictionary named 'cif_core.dic' version 2.4.1 from 2010-06-29.

Automatic conversion script
Id: cif_fix_values 1715 2011-07-08 13:25:40Z adriana 
;
_cod_original_sg_symbol_H-M C2/c
_cod_database_code 7017528

loop_
_symmetry_equiv_pos_as_xyz
'x, y, z'
'-x, y, -z+1/2'
'x+1/2, y+1/2, z'
'-x+1/2, y+1/2, -z+1/2'
'-x, -y, -z'
'x, -y, z-1/2'
'-x+1/2, -y+1/2, -z'
'x+1/2, -y+1/2, z-1/2'

loop_
_atom_site_label
_atom_site_type_symbol
_atom_site_fract_x
_atom_site_fract_y
_atom_site_fract_z
_atom_site_U_iso_or_equiv
_atom_site_adp_type
_atom_site_occupancy
_atom_site_symmetry_multiplicity
_atom_site_calc_flag
_atom_site_refinement_flags
_atom_site_disorder_assembly
_atom_site_disorder_group
C1 C 0.96813(18) 0.7254(3) 0.46613(16) 0.0315(9) Uani 1 1 d . . .
H1A H 0.9912 0.6591 0.4806 0.038 Uiso 1 1 calc R . .
H1B H 1.0014 0.7728 0.4617 0.038 Uiso 1 1 calc R . .
C2 C 1.00217(16) 0.8154(3) 0.56939(16) 0.0261(8) Uani 1 1 d . . .
H2A H 1.0312 0.8568 0.5553 0.031 Uiso 1 1 calc R . .
H2B H 1.0309 0.7610 0.5967 0.031 Uiso 1 1 calc R . .
C3 C 0.84436(18) 0.6735(3) 0.39849(17) 0.0261(8) Uani 1 1 d . . .
H3 H 0.8412 0.6514 0.4351 0.031 Uiso 1 1 calc R . .
C4 C 0.90766(17) 0.7110(2) 0.40318(16) 0.0241(8) Uani 1 1 d . . .
C5 C 0.91258(19) 0.7367(3) 0.34815(17) 0.0327(9) Uani 1 1 d . . .
H5 H 0.9549 0.7583 0.3491 0.039 Uiso 1 1 calc R . .
C6 C 0.8550(2) 0.7303(3) 0.29179(18) 0.0375(10) Uani 1 1 d . . .
H6 H 0.8578 0.7479 0.2543 0.045 Uiso 1 1 calc R . .
C7 C 0.79268(19) 0.6973(3) 0.29140(17) 0.0308(9) Uani 1 1 d . . .
H7 H 0.7532 0.6958 0.2534 0.037 Uiso 1 1 calc R . .
C8 C 0.91771(17) 0.8549(3) 0.61754(15) 0.0256(8) Uani 1 1 d . . .
H8 H 0.8973 0.7904 0.6034 0.031 Uiso 1 1 calc R . .
C9 C 0.97453(16) 0.8832(3) 0.60622(15) 0.0233(8) Uani 1 1 d . . .
C10 C 1.00555(18) 0.9784(3) 0.62900(16) 0.0297(9) Uani 1 1 d . . .
H10 H 1.0434 1.0004 0.6217 0.036 Uiso 1 1 calc R . .
C11 C 0.9799(2) 1.0399(3) 0.66245(18) 0.0374(10) Uani 1 1 d . . .
H11 H 1.0013 1.1027 0.6795 0.045 Uiso 1 1 calc R . .
C12 C 0.92210(19) 1.0076(3) 0.67049(17) 0.0315(9) Uani 1 1 d . . .
H12 H 0.9043 1.0505 0.6922 0.038 Uiso 1 1 calc R . .
C13 C 0.67141(19) 1.0392(3) 0.34599(17) 0.0344(9) Uani 1 1 d . . .
H13A H 0.7140 1.0602 0.3432 0.041 Uiso 1 1 calc R . .
H13B H 0.6374 1.0941 0.3279 0.041 Uiso 1 1 calc R . .
C14 C 0.69365(18) 1.1244(3) 0.44841(17) 0.0312(9) Uani 1 1 d . . .
H14A H 0.6524 1.1666 0.4271 0.037 Uiso 1 1 calc R . .
H14B H 0.7329 1.1621 0.4476 0.037 Uiso 1 1 calc R . .
C15 C 0.67745(18) 0.8465(3) 0.33123(17) 0.0282(9) Uani 1 1 d . . .
H15 H 0.7181 0.8462 0.3683 0.034 Uiso 1 1 calc R . .
C16 C 0.64472(19) 0.9405(3) 0.30903(17) 0.0308(9) Uani 1 1 d . . .
C17 C 0.5867(2) 0.9397(3) 0.25218(19) 0.0435(11) Uani 1 1 d . . .
H17 H 0.5638 1.0014 0.2349 0.052 Uiso 1 1 calc R . .
C18 C 0.5629(2) 0.8471(3) 0.22109(19) 0.0463(11) Uani 1 1 d . . .
H18 H 0.5243 0.8458 0.1824 0.056 Uiso 1 1 calc R . .
C19 C 0.5965(2) 0.7570(3) 0.24775(18) 0.0379(10) Uani 1 1 d . . .
H19 H 0.5790 0.6944 0.2274 0.046 Uiso 1 1 calc R . .
C20 C 0.74638(17) 1.0292(3) 0.55236(17) 0.0270(8) Uani 1 1 d . . .
H20 H 0.7687 0.9858 0.5348 0.032 Uiso 1 1 calc R . .
C21 C 0.70494(17) 1.1085(2) 0.51521(18) 0.0284(9) Uani 1 1 d . . .
C22 C 0.67426(18) 1.1745(3) 0.5434(2) 0.0349(10) Uani 1 1 d . . .
H22 H 0.6459 1.2287 0.5204 0.042 Uiso 1 1 calc R . .
C23 C 0.68593(19) 1.1597(3) 0.6053(2) 0.0400(10) Uani 1 1 d . . .
H23 H 0.6665 1.2048 0.6246 0.048 Uiso 1 1 calc R . .
C24 C 0.72640(19) 1.0777(3) 0.63854(19) 0.0350(9) Uani 1 1 d . . .
H24 H 0.7335 1.0675 0.6802 0.042 Uiso 1 1 calc R . .
Cu1 Cu 0.69689(2) 0.62049(3) 0.34275(2) 0.02741(14) Uani 1 1 d . . .
N1 N 0.94516(13) 0.7672(2) 0.51374(12) 0.0247(7) Uani 1 1 d . . .
H101 H 0.9118 0.8151 0.4951 0.030 Uiso 1 1 calc R . .
H102 H 0.9263 0.7152 0.5271 0.030 Uiso 1 1 calc R . .
N2 N 0.78779(15) 0.6674(2) 0.34417(13) 0.0260(7) Uani 1 1 d . . .
N3 N 0.89079(14) 0.9169(2) 0.64819(13) 0.0252(7) Uani 1 1 d . . .
N4 N 0.68525(14) 1.0245(2) 0.41369(13) 0.0277(7) Uani 1 1 d . . .
H103 H 0.6498 0.9886 0.4158 0.033 Uiso 1 1 calc R . .
H104 H 0.7242 0.9864 0.4328 0.033 Uiso 1 1 calc R . .
N5 N 0.65360(15) 0.7558(2) 0.30206(13) 0.0273(7) Uani 1 1 d . . .
N6 N 0.75608(14) 1.0117(2) 0.61192(14) 0.0278(7) Uani 1 1 d . . .
N7 N 0.67727(17) 0.5348(3) 0.20395(16) 0.0379(8) Uani 1 1 d . . .
O1 O 0.65563(12) 0.53262(19) 0.24778(11) 0.0342(6) Uani 1 1 d . . .
O2 O 0.7143(2) 0.4635(2) 0.20165(18) 0.0793(12) Uani 1 1 d . . .
O3 O 0.66138(14) 0.6088(2) 0.16655(12) 0.0482(8) Uani 1 1 d . . .
N8 N 0.63656(15) 0.4952(2) 0.03157(13) 0.0276(7) Uani 1 1 d . . .
O4 O 0.65495(13) 0.58458(18) 0.02671(12) 0.0387(7) Uani 1 1 d . . .
O5 O 0.67746(12) 0.41927(18) 0.03702(11) 0.0302(6) Uani 1 1 d . . .
O6 O 0.57867(12) 0.47690(18) 0.03107(11) 0.0328(6) Uani 1 1 d . . .
N9 N 0.52999(17) 0.0202(3) 0.92033(15) 0.0362(8) Uani 1 1 d . . .
O7 O 0.57776(13) 0.08742(19) 0.92850(12) 0.0394(7) Uani 1 1 d . . .
O8 O 0.53932(14) -0.0690(2) 0.90715(15) 0.0582(9) Uani 1 1 d . . .
O9 O 0.47641(14) 0.0470(2) 0.92504(13) 0.0507(8) Uani 1 1 d . . .
N10 N 1.0000 0.7159(5) 0.2500 0.0539(17) Uani 1 2 d SD . .
O10 O 1.0000 0.6194(10) 0.2500 0.094(7) Uani 0.50 2 d SP A 1
O10' O 0.9877(12) 0.6371(12) 0.2104(9) 0.092(9) Uani 0.25 1 d PD . 2
O11 O 0.9405(8) 0.7454(11) 0.2013(6) 0.075(4) Uani 0.50 1 d P A 1
O11' O 0.9502(7) 0.7703(8) 0.2282(5) 0.052(3) Uani 0.50 1 d P A 2
N11 N 0.7438(5) 0.2376(8) 1.0007(6) 0.0213(17) Uiso 0.50 1 d P B -1
O12 O 0.6897(2) 0.1805(3) 0.9752(2) 0.0247(11) Uani 0.50 1 d P B -1
O13 O 0.7531(3) 0.3027(4) 0.9619(3) 0.0262(13) Uani 0.50 1 d P B -1
O14 O 0.7818(3) 0.2336(5) 1.0545(3) 0.0271(14) Uani 0.50 1 d P B -1

loop_
_atom_site_aniso_label
_atom_site_aniso_U_11
_atom_site_aniso_U_22
_atom_site_aniso_U_33
_atom_site_aniso_U_23
_atom_site_aniso_U_13
_atom_site_aniso_U_12
C1 0.022(2) 0.044(2) 0.032(2) 0.0023(18) 0.0148(18) 0.0098(17)
C2 0.0143(18) 0.032(2) 0.029(2) 0.0008(17) 0.0056(16) 0.0036(15)
C3 0.033(2) 0.025(2) 0.028(2) 0.0052(16) 0.0205(19) 0.0044(16)
C4 0.0196(19) 0.025(2) 0.030(2) 0.0013(16) 0.0135(17) 0.0072(15)
C5 0.031(2) 0.036(2) 0.037(2) -0.0042(19) 0.021(2) -0.0068(17)
C6 0.041(2) 0.049(3) 0.029(2) -0.0071(19) 0.021(2) -0.0177(19)
C7 0.033(2) 0.034(2) 0.027(2) -0.0071(17) 0.0136(18) -0.0083(17)
C8 0.025(2) 0.024(2) 0.028(2) 0.0038(16) 0.0107(17) 0.0025(15)
C9 0.0199(18) 0.030(2) 0.0192(19) 0.0028(16) 0.0074(15) 0.0022(16)
C10 0.025(2) 0.035(2) 0.033(2) 0.0009(18) 0.0161(18) -0.0030(17)
C11 0.045(3) 0.030(2) 0.046(3) -0.0063(19) 0.027(2) -0.0120(18)
C12 0.039(2) 0.026(2) 0.036(2) -0.0049(17) 0.0211(19) -0.0026(17)
C13 0.035(2) 0.029(2) 0.040(2) 0.0076(18) 0.0166(19) 0.0041(17)
C14 0.0202(19) 0.0180(19) 0.055(3) 0.0006(19) 0.0151(18) 0.0025(15)
C15 0.026(2) 0.032(2) 0.031(2) 0.0024(17) 0.0161(17) -0.0023(16)
C16 0.032(2) 0.029(2) 0.035(2) 0.0047(18) 0.0175(19) 0.0011(17)
C17 0.049(3) 0.038(3) 0.036(3) 0.014(2) 0.011(2) 0.008(2)
C18 0.047(3) 0.051(3) 0.029(2) 0.003(2) 0.004(2) 0.001(2)
C19 0.042(3) 0.042(3) 0.028(2) -0.0016(19) 0.013(2) -0.005(2)
C20 0.0204(19) 0.0212(19) 0.046(3) -0.0066(18) 0.0210(18) -0.0021(15)
C21 0.0204(19) 0.0145(18) 0.053(3) -0.0051(17) 0.0179(18) -0.0034(15)
C22 0.016(2) 0.021(2) 0.064(3) -0.008(2) 0.013(2) -0.0001(15)
C23 0.027(2) 0.031(2) 0.067(3) -0.018(2) 0.024(2) 0.0011(18)
C24 0.033(2) 0.032(2) 0.051(3) -0.015(2) 0.029(2) -0.0095(18)
Cu1 0.0274(2) 0.0261(2) 0.0347(3) -0.0037(2) 0.0189(2) -0.0036(2)
N1 0.0169(15) 0.0263(16) 0.0330(18) 0.0015(13) 0.0126(14) 0.0032(12)
N2 0.0296(18) 0.0255(16) 0.0258(18) -0.0020(14) 0.0146(15) -0.0030(13)
N3 0.0270(17) 0.0239(16) 0.0287(17) -0.0009(13) 0.0155(14) 0.0003(13)
N4 0.0169(15) 0.0217(16) 0.042(2) 0.0018(14) 0.0101(14) 0.0034(12)
N5 0.0281(18) 0.0318(18) 0.0249(17) -0.0032(14) 0.0138(15) -0.0033(14)
N6 0.0269(17) 0.0237(16) 0.042(2) -0.0084(14) 0.0236(15) -0.0061(13)
N7 0.037(2) 0.043(2) 0.042(2) -0.0177(18) 0.0248(18) -0.0210(17)
O1 0.0383(16) 0.0421(16) 0.0325(15) -0.0097(12) 0.0249(13) -0.0106(12)
O2 0.123(3) 0.050(2) 0.122(3) -0.003(2) 0.107(3) 0.007(2)
O3 0.0504(18) 0.059(2) 0.0327(16) 0.0036(15) 0.0153(14) -0.0215(15)
N8 0.0242(17) 0.0271(18) 0.0334(19) -0.0082(14) 0.0140(14) -0.0041(14)
O4 0.0392(16) 0.0198(14) 0.0647(19) -0.0035(13) 0.0293(14) -0.0060(12)
O5 0.0300(14) 0.0266(14) 0.0404(16) -0.0030(12) 0.0210(12) 0.0039(11)
O6 0.0175(13) 0.0398(15) 0.0439(16) -0.0134(12) 0.0156(12) -0.0081(11)
N9 0.033(2) 0.038(2) 0.039(2) 0.0071(16) 0.0166(16) 0.0098(17)
O7 0.0383(16) 0.0322(15) 0.0569(18) 0.0028(13) 0.0291(14) 0.0046(12)
O8 0.0405(18) 0.0395(18) 0.104(3) -0.0087(18) 0.0401(18) -0.0023(14)
O9 0.0372(17) 0.061(2) 0.063(2) 0.0084(16) 0.0302(15) 0.0148(14)
N10 0.081(5) 0.027(4) 0.096(6) 0.000 0.079(5) 0.000
O10 0.094(10) 0.011(6) 0.17(2) 0.000 0.044(15) 0.000
O10' 0.126(19) 0.045(10) 0.18(3) 0.039(13) 0.14(2) 0.033(11)
O11 0.093(8) 0.071(8) 0.092(10) -0.027(6) 0.071(8) -0.039(6)
O11' 0.061(6) 0.038(5) 0.073(8) 0.002(5) 0.044(6) 0.014(5)
O12 0.011(2) 0.026(3) 0.037(3) -0.007(2) 0.010(2) -0.0095(19)
O13 0.031(4) 0.020(3) 0.038(4) 0.009(3) 0.024(3) 0.001(3)
O14 0.019(3) 0.029(4) 0.035(4) -0.003(3) 0.014(3) -0.003(3)

loop_
_atom_type_symbol
_atom_type_description
_atom_type_scat_dispersion_real
_atom_type_scat_dispersion_imag
_atom_type_scat_source
C C 0.0033 0.0016 'International Tables Vol C Tables 4.2.6.8 and 6.1.1.4'
H H 0.0000 0.0000 'International Tables Vol C Tables 4.2.6.8 and 6.1.1.4'
N N 0.0061 0.0033 'International Tables Vol C Tables 4.2.6.8 and 6.1.1.4'
O O 0.0106 0.0060 'International Tables Vol C Tables 4.2.6.8 and 6.1.1.4'
Cu Cu 0.3201 1.2651 'International Tables Vol C Tables 4.2.6.8 and 6.1.1.4'

loop_
_geom_angle_atom_site_label_1
_geom_angle_atom_site_label_2
_geom_angle_atom_site_label_3
_geom_angle
_geom_angle_site_symmetry_1
_geom_angle_site_symmetry_3
N1 C1 C4 111.3(3) . .
N1 C1 H1A 109.4 . .
C4 C1 H1A 109.4 . .
N1 C1 H1B 109.4 . .
C4 C1 H1B 109.4 . .
H1A C1 H1B 108.0 . .
N1 C2 C9 111.9(3) . .
N1 C2 H2A 109.2 . .
C9 C2 H2A 109.2 . .
N1 C2 H2B 109.2 . .
C9 C2 H2B 109.2 . .
H2A C2 H2B 107.9 . .
N2 C3 C4 123.3(3) . .
N2 C3 H3 118.3 . .
C4 C3 H3 118.3 . .
C5 C4 C3 117.5(3) . .
C5 C4 C1 121.2(3) . .
C3 C4 C1 121.3(3) . .
C6 C5 C4 119.9(3) . .
C6 C5 H5 120.1 . .
C4 C5 H5 120.1 . .
C5 C6 C7 119.1(3) . .
C5 C6 H6 120.4 . .
C7 C6 H6 120.4 . .
N2 C7 C6 121.7(3) . .
N2 C7 H7 119.1 . .
C6 C7 H7 119.1 . .
N3 C8 C9 122.8(3) . .
N3 C8 H8 118.6 . .
C9 C8 H8 118.6 . .
C8 C9 C10 117.9(3) . .
C8 C9 C2 122.3(3) . .
C10 C9 C2 119.7(3) . .
C11 C10 C9 119.4(3) . .
C11 C10 H10 120.3 . .
C9 C10 H10 120.3 . .
C10 C11 C12 119.3(3) . .
C10 C11 H11 120.3 . .
C12 C11 H11 120.3 . .
N3 C12 C11 122.3(3) . .
N3 C12 H12 118.9 . .
C11 C12 H12 118.9 . .
N4 C13 C16 111.1(3) . .
N4 C13 H13A 109.4 . .
C16 C13 H13A 109.4 . .
N4 C13 H13B 109.4 . .
C16 C13 H13B 109.4 . .
H13A C13 H13B 108.0 . .
N4 C14 C21 112.4(3) . .
N4 C14 H14A 109.1 . .
C21 C14 H14A 109.1 . .
N4 C14 H14B 109.1 . .
C21 C14 H14B 109.1 . .
H14A C14 H14B 107.9 . .
N5 C15 C16 123.3(3) . .
N5 C15 H15 118.3 . .
C16 C15 H15 118.3 . .
C17 C16 C15 117.2(4) . .
C17 C16 C13 121.8(3) . .
C15 C16 C13 121.0(3) . .
C18 C17 C16 119.7(4) . .
C18 C17 H17 120.1 . .
C16 C17 H17 120.1 . .
C19 C18 C17 119.2(4) . .
C19 C18 H18 120.4 . .
C17 C18 H18 120.4 . .
N5 C19 C18 122.3(4) . .
N5 C19 H19 118.9 . .
C18 C19 H19 118.9 . .
N6 C20 C21 123.7(3) . .
N6 C20 H20 118.1 . .
C21 C20 H20 118.1 . .
C20 C21 C22 116.8(4) . .
C20 C21 C14 122.5(3) . .
C22 C21 C14 120.7(3) . .
C23 C22 C21 119.9(4) . .
C23 C22 H22 120.0 . .
C21 C22 H22 120.0 . .
C22 C23 C24 119.7(3) . .
C22 C23 H23 120.1 . .
C24 C23 H23 120.1 . .
N6 C24 C23 121.4(4) . .
N6 C24 H24 119.3 . .
C23 C24 H24 119.3 . .
N2 Cu1 N5 89.51(11) . .
N2 Cu1 N3 172.70(11) . 7_666
N5 Cu1 N3 89.92(11) . 7_666
N2 Cu1 N6 89.20(11) . 7_666
N5 Cu1 N6 176.89(12) . 7_666
N3 Cu1 N6 91.00(11) 7_666 7_666
N2 Cu1 O1 97.88(10) . .
N5 Cu1 O1 93.22(10) . .
N3 Cu1 O1 89.42(10) 7_666 .
N6 Cu1 O1 89.76(10) 7_666 .
C2 N1 C1 113.8(2) . .
C2 N1 H101 108.8 . .
C1 N1 H101 108.8 . .
C2 N1 H102 108.8 . .
C1 N1 H102 108.8 . .
H101 N1 H102 107.7 . .
C3 N2 C7 118.3(3) . .
C3 N2 Cu1 120.5(2) . .
C7 N2 Cu1 121.1(2) . .
C12 N3 C8 118.2(3) . .
C12 N3 Cu1 119.8(2) . 7_666
C8 N3 Cu1 121.9(2) . 7_666
C14 N4 C13 113.1(3) . .
C14 N4 H103 109.0 . .
C13 N4 H103 109.0 . .
C14 N4 H104 109.0 . .
C13 N4 H104 109.0 . .
H103 N4 H104 107.8 . .
C19 N5 C15 118.1(3) . .
C19 N5 Cu1 120.7(3) . .
C15 N5 Cu1 120.9(2) . .
C20 N6 C24 118.3(3) . .
C20 N6 Cu1 120.7(2) . 7_666
C24 N6 Cu1 120.5(3) . 7_666
O2 N7 O3 122.3(3) . .
O2 N7 O1 117.9(4) . .
O3 N7 O1 119.7(3) . .
N7 O1 Cu1 129.5(2) . .
O4 N8 O6 121.5(3) . .
O4 N8 O5 119.7(3) . .
O6 N8 O5 118.8(3) . .
O8 N9 O9 122.4(3) . .
O8 N9 O7 117.9(3) . .
O9 N9 O7 119.7(3) . .
O11' N10 O11' 107.8(12) 2_755 .
O11' N10 O10 126.1(6) 2_755 .
O11' N10 O10 126.1(6) . .
O11' N10 O10' 105.9(11) 2_755 2_755
O11' N10 O10' 129.1(12) . 2_755
O10 N10 O10' 39.9(7) . 2_755
O11' N10 O10' 129.1(12) 2_755 .
O11' N10 O10' 105.9(11) . .
O10 N10 O10' 39.9(7) . .
O10' N10 O10' 79.9(14) 2_755 .
O11' N10 O11 29.1(5) 2_755 2_755
O11' N10 O11 122.8(8) . 2_755
O10 N10 O11 106.4(6) . 2_755
O10' N10 O11 77.7(11) 2_755 2_755
O10' N10 O11 130.2(12) . 2_755
O11' N10 O11 122.8(8) 2_755 .
O11' N10 O11 29.1(5) . .
O10 N10 O11 106.4(6) . .
O10' N10 O11 130.2(12) 2_755 .
O10' N10 O11 77.7(11) . .
O11 N10 O11 147.3(12) 2_755 .
N10 O10' O10' 50.1(7) . 2_755
O14 N11 O12 123.3(13) . .
O14 N11 O13 122.3(7) . .
O12 N11 O13 114.3(11) . .

loop_
_geom_bond_atom_site_label_1
_geom_bond_atom_site_label_2
_geom_bond_distance
_geom_bond_site_symmetry_2
C1 N1 1.489(4) .
C1 C4 1.502(5) .
C1 H1A 0.9700 .
C1 H1B 0.9700 .
C2 N1 1.488(4) .
C2 C9 1.505(4) .
C2 H2A 0.9700 .
C2 H2B 0.9700 .
C3 N2 1.332(4) .
C3 C4 1.385(5) .
C3 H3 0.9300 .
C4 C5 1.372(5) .
C5 C6 1.371(5) .
C5 H5 0.9300 .
C6 C7 1.383(5) .
C6 H6 0.9300 .
C7 N2 1.336(4) .
C7 H7 0.9300 .
C8 N3 1.348(4) .
C8 C9 1.385(4) .
C8 H8 0.9300 .
C9 C10 1.386(5) .
C10 C11 1.374(5) .
C10 H10 0.9300 .
C11 C12 1.378(5) .
C11 H11 0.9300 .
C12 N3 1.336(4) .
C12 H12 0.9300 .
C13 N4 1.494(4) .
C13 C16 1.505(5) .
C13 H13A 0.9700 .
C13 H13B 0.9700 .
C14 N4 1.490(4) .
C14 C21 1.490(5) .
C14 H14A 0.9700 .
C14 H14B 0.9700 .
C15 N5 1.338(4) .
C15 C16 1.383(5) .
C15 H15 0.9300 .
C16 C17 1.379(5) .
C17 C18 1.376(5) .
C17 H17 0.9300 .
C18 C19 1.365(5) .
C18 H18 0.9300 .
C19 N5 1.336(4) .
C19 H19 0.9300 .
C20 N6 1.337(4) .
C20 C21 1.387(5) .
C20 H20 0.9300 .
C21 C22 1.392(5) .
C22 C23 1.372(5) .
C22 H22 0.9300 .
C23 C24 1.375(5) .
C23 H23 0.9300 .
C24 N6 1.353(4) .
C24 H24 0.9300 .
Cu1 N2 2.004(3) .
Cu1 N5 2.011(3) .
Cu1 N3 2.013(3) 7_666
Cu1 N6 2.030(3) 7_666
Cu1 O1 2.309(2) .
N1 H101 0.9000 .
N1 H102 0.9000 .
N3 Cu1 2.013(3) 7_666
N4 H103 0.9000 .
N4 H104 0.9000 .
N6 Cu1 2.030(3) 7_666
N7 O2 1.223(4) .
N7 O3 1.239(4) .
N7 O1 1.285(4) .
N8 O4 1.235(3) .
N8 O6 1.244(3) .
N8 O5 1.276(3) .
N9 O8 1.225(4) .
N9 O9 1.234(4) .
N9 O7 1.283(4) .
N10 O11' 1.188(12) 2_755
N10 O11' 1.188(12) .
N10 O10 1.241(15) .
N10 O10' 1.323(18) 2_755
N10 O10' 1.323(18) .
N10 O11 1.349(17) 2_755
N10 O11 1.349(17) .
O10' O10' 1.70(4) 2_755
N11 O14 1.176(15) .
N11 O12 1.279(9) .
N11 O13 1.307(17) .
